data_4117732
loop_
_publ_author_name
'Chikahiko Mitsui'
'Junshi Soeda'
'Kazumoto Miwa'
'Hayato Tsuji'
'Jun Takeya'
'Eiichi Nakamura'

_publ_section_title
;
 Naphtho[2,1-b:6,5-b']difuran: A Versatile Motif Available for
 Solution-Processed Single-Crystal Organic Field-Effect Transistors with
 High Hole Mobility
;
_journal_name_full 'Journal of the American Chemical Society'
_journal_page_first 5448
_journal_page_last 5451
_journal_paper_doi 10.1021/ja2120635
_journal_volume 134
_journal_year 2012
_chemical_formula_sum 'C42 H48 O2'
_chemical_formula_weight 584.80
_chemical_name_systematic
;
 ?
;
_space_group_IT_number 14
_symmetry_cell_setting monoclinic
_symmetry_space_group_name_Hall '-P 2yab'
_symmetry_space_group_name_H-M 'P 1 21/a 1'
_atom_sites_solution_hydrogens geom
_atom_sites_solution_primary direct
_atom_sites_solution_secondary difmap
_audit_creation_method SHELXL-97
_cell_angle_alpha 90.00
_cell_angle_beta 97.887(7)
_cell_angle_gamma 90.00
_cell_formula_units_Z 2
_cell_length_a 13.2305(17)
_cell_length_b 5.5995(6)
_cell_length_c 23.802(3)
_cell_measurement_temperature 293(2)
_cell_volume 1746.7(4)
_computing_structure_refinement 'SHELXL-97 (Sheldrick, 2008)'
_diffrn_ambient_temperature 293(2)
_diffrn_measured_fraction_theta_full 0.944
_diffrn_measured_fraction_theta_max 0.944
_diffrn_radiation_monochromator graphite
_diffrn_radiation_source 'fine-focus sealed tube'
_diffrn_radiation_wavelength 0.99622
_diffrn_reflns_av_R_equivalents 0.0521
_diffrn_reflns_av_sigmaI/netI 0.1598
_diffrn_reflns_limit_h_max 17
_diffrn_reflns_limit_h_min -17
_diffrn_reflns_limit_k_max 6
_diffrn_reflns_limit_k_min -6
_diffrn_reflns_limit_l_max 30
_diffrn_reflns_limit_l_min -30
_diffrn_reflns_number 16094
_diffrn_reflns_theta_full 40.30
_diffrn_reflns_theta_max 40.30
_diffrn_reflns_theta_min 2.42
_exptl_absorpt_coefficient_mu 0.066
_exptl_crystal_density_diffrn 1.112
_exptl_crystal_F_000 632
_refine_diff_density_max 0.107
_refine_diff_density_min -0.111
_refine_diff_density_rms 0.028
_refine_ls_extinction_method none
_refine_ls_goodness_of_fit_ref 0.522
_refine_ls_hydrogen_treatment mixed
_refine_ls_matrix_type full
_refine_ls_number_parameters 200
_refine_ls_number_reflns 3789
_refine_ls_number_restraints 0
_refine_ls_restrained_S_all 0.522
_refine_ls_R_factor_all 0.2014
_refine_ls_R_factor_gt 0.0536
_refine_ls_shift/su_max 0.002
_refine_ls_shift/su_mean 0.000
_refine_ls_structure_factor_coef Fsqd
_refine_ls_weighting_details 'calc w=1/[\s^2^(Fo^2^)+(0.0757P)^2^+0.0000P] where P=(Fo^2^+2Fc^2^)/3'
_refine_ls_weighting_scheme calc
_refine_ls_wR_factor_gt 0.1291
_refine_ls_wR_factor_ref 0.1458
_reflns_number_gt 681
_reflns_number_total 3789
_reflns_threshold_expression >2\s(I)
_cod_data_source_file ja2120635_si_003.cif
_cod_data_source_block c8dpndf02
_cod_database_code 4117732

loop_
_symmetry_equiv_pos_as_xyz
'x, y, z'
'-x+1/2, y+1/2, -z'
'-x, -y, -z'
'x-1/2, -y-1/2, z'

loop_
_atom_site_label
_atom_site_type_symbol
_atom_site_fract_x
_atom_site_fract_y
_atom_site_fract_z
_atom_site_U_iso_or_equiv
_atom_site_adp_type
_atom_site_occupancy
_atom_site_symmetry_multiplicity
_atom_site_calc_flag
_atom_site_refinement_flags
C1 C 0.6244(3) 0.3600(7) 0.07999(15) 0.1017(8) Uani 1 1 d .
C2 C 0.6249(3) 0.5542(6) 0.04495(15) 0.1011(9) Uani 1 1 d .
C4 C 0.7643(3) 0.5640(6) 0.10994(16) 0.1082(9) Uani 1 1 d .
C5 C 0.7157(3) 0.6819(5) 0.06504(16) 0.1123(9) Uani 1 1 d .
H5 H 0.7376 0.8224 0.0497 0.135 Uiso 1 1 calc R
C6 C 0.8566(3) 0.6066(7) 0.14845(16) 0.1075(9) Uani 1 1 d .
C7 C 0.9164(3) 0.8080(6) 0.14378(13) 0.1214(10) Uani 1 1 d .
H7 H 0.8964 0.9188 0.1153 0.146 Uiso 1 1 calc R
C8 C 1.0046(3) 0.8459(6) 0.18051(18) 0.1276(10) Uani 1 1 d .
H8 H 1.0428 0.9822 0.1761 0.153 Uiso 1 1 calc R
C9 C 1.0383(3) 0.6892(8) 0.22360(16) 0.1283(11) Uani 1 1 d .
C10 C 0.9802(3) 0.4876(6) 0.22691(14) 0.1354(11) Uani 1 1 d .
H10 H 1.0022 0.3735 0.2543 0.163 Uiso 1 1 calc R
C11 C 0.8903(3) 0.4480(6) 0.19101(17) 0.1248(10) Uani 1 1 d .
H11 H 0.8521 0.3119 0.1958 0.150 Uiso 1 1 calc R
C12 C 1.1357(3) 0.7400(6) 0.26259(16) 0.1752(14) Uani 1 1 d .
H12A H 1.1689 0.8738 0.2468 0.210 Uiso 1 1 calc R
H12B H 1.1170 0.7926 0.2986 0.210 Uiso 1 1 calc R
C13 C 1.2065(3) 0.5629(7) 0.27369(19) 0.2001(17) Uani 1 1 d .
H13A H 1.2293 0.5176 0.2381 0.240 Uiso 1 1 calc R
H13B H 1.1728 0.4250 0.2874 0.240 Uiso 1 1 calc R
C14 C 1.3012(3) 0.6177(7) 0.3165(2) 0.2065(18) Uani 1 1 d .
H14A H 1.3439 0.7255 0.2982 0.248 Uiso 1 1 calc R
H14B H 1.2787 0.7046 0.3477 0.248 Uiso 1 1 calc R
C15 C 1.3615(4) 0.4349(8) 0.3390(2) 0.230(2) Uani 1 1 d .
H15A H 1.3837 0.3488 0.3075 0.277 Uiso 1 1 calc R
H15B H 1.3181 0.3269 0.3568 0.277 Uiso 1 1 calc R
C16 C 1.4525(4) 0.4780(9) 0.38028(19) 0.222(2) Uani 1 1 d .
H16A H 1.4964 0.5854 0.3627 0.267 Uiso 1 1 calc R
H16B H 1.4308 0.5628 0.4121 0.267 Uiso 1 1 calc R
C17 C 1.5123(5) 0.2839(11) 0.4023(2) 0.291(3) Uani 1 1 d .
H17A H 1.4689 0.1775 0.4205 0.350 Uiso 1 1 calc R
H17B H 1.5335 0.1975 0.3706 0.350 Uiso 1 1 calc R
C18 C 1.5997(6) 0.3309(13) 0.4411(3) 0.347(4) Uani 1 1 d .
H18A H 1.6456 0.4281 0.4222 0.416 Uiso 1 1 calc R
H18B H 1.5795 0.4252 0.4719 0.416 Uiso 1 1 calc R
C19 C 1.6511(5) 0.1411(12) 0.4632(3) 0.379(4) Uani 1 1 d .
H19A H 1.6139 0.0665 0.4904 0.568 Uiso 1 1 calc R
H19B H 1.7169 0.1905 0.4817 0.568 Uiso 1 1 calc R
H19C H 1.6596 0.0295 0.4336 0.568 Uiso 1 1 calc R
C20 C 0.5474(3) 0.1903(5) 0.07729(13) 0.1140(10) Uani 1 1 d .
H20 H 0.5519 0.0610 0.1020 0.137 Uiso 1 1 calc R
C21 C 0.5405(2) 0.5834(5) 0.00214(15) 0.1012(9) Uani 1 1 d .
C22 C 0.4641(3) 0.2219(5) 0.03635(16) 0.1115(9) Uani 1 1 d .
H22 H 0.4102 0.1142 0.0339 0.134 Uiso 1 1 calc R
O1 O 0.70989(19) 0.3587(3) 0.12052(8) 0.1135(6) Uani 1 1 d .

loop_
_atom_site_aniso_label
_atom_site_aniso_U_11
_atom_site_aniso_U_22
_atom_site_aniso_U_33
_atom_site_aniso_U_23
_atom_site_aniso_U_13
_atom_site_aniso_U_12
C1 0.099(3) 0.098(3) 0.111(3) -0.001(2) 0.026(2) 0.012(2)
C2 0.114(3) 0.088(2) 0.107(3) 0.004(2) 0.036(2) 0.012(2)
C4 0.102(3) 0.104(3) 0.124(3) 0.011(2) 0.036(2) 0.011(2)
C5 0.114(3) 0.098(2) 0.131(3) 0.003(2) 0.038(2) 0.005(2)
C6 0.110(3) 0.098(3) 0.120(3) 0.010(2) 0.035(2) 0.022(2)
C7 0.135(3) 0.106(3) 0.127(3) 0.006(2) 0.033(2) -0.004(2)
C8 0.129(3) 0.112(3) 0.145(3) -0.008(3) 0.030(2) -0.013(2)
C9 0.128(3) 0.120(3) 0.138(3) 0.012(3) 0.021(2) 0.001(3)
C10 0.133(3) 0.125(3) 0.145(3) 0.023(2) 0.010(3) -0.008(2)
C11 0.122(3) 0.114(3) 0.139(3) 0.014(3) 0.022(2) -0.003(2)
C12 0.143(3) 0.175(4) 0.197(4) 0.025(3) -0.014(3) -0.012(3)
C13 0.129(3) 0.197(4) 0.263(5) 0.006(3) -0.015(3) 0.013(3)
C14 0.140(4) 0.208(4) 0.259(5) 0.041(4) -0.017(3) -0.018(3)
C15 0.194(5) 0.240(5) 0.242(5) -0.017(4) -0.024(4) 0.011(4)
C16 0.175(4) 0.286(6) 0.190(4) 0.013(4) -0.033(3) 0.016(4)
C17 0.248(7) 0.351(8) 0.247(6) -0.010(6) -0.067(4) 0.050(6)
C18 0.323(9) 0.346(10) 0.339(9) 0.007(7) -0.075(7) 0.137(8)
C19 0.363(10) 0.390(10) 0.366(10) -0.074(8) -0.010(8) 0.042(8)
C20 0.125(3) 0.093(2) 0.130(3) 0.0075(19) 0.039(2) -0.002(2)
C21 0.115(3) 0.087(3) 0.107(2) 0.006(2) 0.037(3) 0.0051(17)
C22 0.111(3) 0.100(2) 0.127(2) -0.004(2) 0.030(2) -0.0038(19)
O1 0.1219(17) 0.1008(15) 0.1223(16) 0.0135(12) 0.0324(14) 0.0042(14)

loop_
_atom_type_symbol
_atom_type_description
_atom_type_scat_dispersion_real
_atom_type_scat_dispersion_imag
_atom_type_scat_source
C C 0.0033 0.0016 'International Tables Vol C Tables 4.2.6.8 and 6.1.1.4'
H H 0.0000 0.0000 'International Tables Vol C Tables 4.2.6.8 and 6.1.1.4'
O O 0.0106 0.0060 'International Tables Vol C Tables 4.2.6.8 and 6.1.1.4'

loop_
_geom_angle_atom_site_label_1
_geom_angle_atom_site_label_2
_geom_angle_atom_site_label_3
_geom_angle
_geom_angle_site_symmetry_1
_geom_angle_site_symmetry_3
C2 C1 O1 110.9(3) . .
C2 C1 C20 125.4(4) . .
O1 C1 C20 123.6(4) . .
C1 C2 C21 117.4(4) . .
C1 C2 C5 105.5(3) . .
C21 C2 C5 137.0(4) . .
C5 C4 O1 110.2(3) . .
C5 C4 C6 134.1(4) . .
O1 C4 C6 115.7(4) . .
C4 C5 C2 108.1(3) . .
C4 C5 H5 126.0 . .
C2 C5 H5 126.0 . .
C11 C6 C7 116.8(3) . .
C11 C6 C4 121.5(4) . .
C7 C6 C4 121.7(4) . .
C8 C7 C6 121.1(3) . .
C8 C7 H7 119.4 . .
C6 C7 H7 119.4 . .
C7 C8 C9 122.4(3) . .
C7 C8 H8 118.8 . .
C9 C8 H8 118.8 . .
C10 C9 C8 116.1(3) . .
C10 C9 C12 123.9(4) . .
C8 C9 C12 120.0(4) . .
C9 C10 C11 122.4(3) . .
C9 C10 H10 118.8 . .
C11 C10 H10 118.8 . .
C6 C11 C10 121.1(3) . .
C6 C11 H11 119.4 . .
C10 C11 H11 119.4 . .
C13 C12 C9 119.2(4) . .
C13 C12 H12A 107.5 . .
C9 C12 H12A 107.5 . .
C13 C12 H12B 107.5 . .
C9 C12 H12B 107.5 . .
H12A C12 H12B 107.0 . .
C12 C13 C14 117.4(4) . .
C12 C13 H13A 108.0 . .
C14 C13 H13A 108.0 . .
C12 C13 H13B 108.0 . .
C14 C13 H13B 108.0 . .
H13A C13 H13B 107.2 . .
C15 C14 C13 119.5(4) . .
C15 C14 H14A 107.4 . .
C13 C14 H14A 107.4 . .
C15 C14 H14B 107.4 . .
C13 C14 H14B 107.4 . .
H14A C14 H14B 107.0 . .
C14 C15 C16 121.5(4) . .
C14 C15 H15A 106.9 . .
C16 C15 H15A 106.9 . .
C14 C15 H15B 106.9 . .
C16 C15 H15B 106.9 . .
H15A C15 H15B 106.7 . .
C17 C16 C15 119.4(5) . .
C17 C16 H16A 107.5 . .
C15 C16 H16A 107.5 . .
C17 C16 H16B 107.5 . .
C15 C16 H16B 107.5 . .
H16A C16 H16B 107.0 . .
C18 C17 C16 118.2(6) . .
C18 C17 H17A 107.8 . .
C16 C17 H17A 107.8 . .
C18 C17 H17B 107.8 . .
C16 C17 H17B 107.8 . .
H17A C17 H17B 107.1 . .
C19 C18 C17 116.2(9) . .
C19 C18 H18A 108.2 . .
C17 C18 H18A 108.2 . .
C19 C18 H18B 108.2 . .
C17 C18 H18B 108.2 . .
H18A C18 H18B 107.4 . .
C18 C19 H19A 109.5 . .
C18 C19 H19B 109.5 . .
H19A C19 H19B 109.5 . .
C18 C19 H19C 109.5 . .
H19A C19 H19C 109.5 . .
H19B C19 H19C 109.5 . .
C22 C20 C1 117.1(3) . .
C22 C20 H20 121.5 . .
C1 C20 H20 121.5 . .
C21 C21 C2 119.4(4) 3_665 .
C21 C21 C22 119.7(4) 3_665 3_665
C2 C21 C22 120.9(3) . 3_665
C20 C22 C21 120.9(3) . 3_665
C20 C22 H22 119.6 . .
C21 C22 H22 119.6 3_665 .
C1 O1 C4 105.2(3) . .

loop_
_geom_bond_atom_site_label_1
_geom_bond_atom_site_label_2
_geom_bond_distance
_geom_bond_site_symmetry_2
C1 C2 1.371(3) .
C1 O1 1.382(3) .
C1 C20 1.388(3) .
C2 C21 1.414(3) .
C2 C5 1.423(3) .
C4 C5 1.343(3) .
C4 O1 1.397(3) .
C4 C6 1.442(4) .
C5 H5 0.9300 .
C6 C11 1.375(3) .
C6 C7 1.391(3) .
C7 C8 1.375(3) .
C7 H7 0.9300 .
C8 C9 1.377(3) .
C8 H8 0.9300 .
C9 C10 1.374(3) .
C9 C12 1.508(4) .
C10 C11 1.384(3) .
C10 H10 0.9300 .
C11 H11 0.9300 .
C12 C13 1.365(4) .
C12 H12A 0.9700 .
C12 H12B 0.9700 .
C13 C14 1.533(4) .
C13 H13A 0.9700 .
C13 H13B 0.9700 .
C14 C15 1.362(4) .
C14 H14A 0.9700 .
C14 H14B 0.9700 .
C15 C16 1.465(5) .
C15 H15A 0.9700 .
C15 H15B 0.9700 .
C16 C17 1.403(5) .
C16 H16A 0.9700 .
C16 H16B 0.9700 .
C17 C18 1.402(7) .
C17 H17A 0.9700 .
C17 H17B 0.9700 .
C18 C19 1.331(6) .
C18 H18A 0.9700 .
C18 H18B 0.9700 .
C19 H19A 0.9600 .
C19 H19B 0.9600 .
C19 H19C 0.9600 .
C20 C22 1.379(3) .
C20 H20 0.9300 .
C21 C21 1.414(5) 3_665
C21 C22 1.420(3) 3_665
C22 C21 1.420(3) 3_665
C22 H22 0.9300 .

loop_
_geom_torsion_atom_site_label_1
_geom_torsion_atom_site_label_2
_geom_torsion_atom_site_label_3
_geom_torsion_atom_site_label_4
_geom_torsion
_geom_torsion_site_symmetry_4
O1 C1 C2 C21 -178.3(2) .
C20 C1 C2 C21 -0.6(4) .
O1 C1 C2 C5 -0.3(3) .
C20 C1 C2 C5 177.4(2) .
O1 C4 C5 C2 0.7(3) .
C6 C4 C5 C2 -178.1(3) .
C1 C2 C5 C4 -0.3(3) .
C21 C2 C5 C4 177.1(3) .
C5 C4 C6 C11 -178.3(3) .
O1 C4 C6 C11 2.9(3) .
C5 C4 C6 C7 0.7(4) .
O1 C4 C6 C7 -178.1(2) .
C11 C6 C7 C8 -0.5(4) .
C4 C6 C7 C8 -179.6(3) .
C6 C7 C8 C9 -0.2(5) .
C7 C8 C9 C10 1.9(4) .
C7 C8 C9 C12 180.0(3) .
C8 C9 C10 C11 -3.1(5) .
C12 C9 C10 C11 179.0(3) .
C7 C6 C11 C10 -0.6(4) .
C4 C6 C11 C10 178.4(3) .
C9 C10 C11 C6 2.5(5) .
C10 C9 C12 C13 45.8(5) .
C8 C9 C12 C13 -132.1(4) .
C9 C12 C13 C14 -176.2(3) .
C12 C13 C14 C15 164.6(5) .
C13 C14 C15 C16 -179.7(4) .
C14 C15 C16 C17 -179.9(5) .
C15 C16 C17 C18 179.1(6) .
C16 C17 C18 C19 176.4(8) .
C2 C1 C20 C22 -0.8(4) .
O1 C1 C20 C22 176.6(2) .
C1 C2 C21 C21 1.1(4) 3_665
C5 C2 C21 C21 -176.1(3) 3_665
C1 C2 C21 C22 -179.1(2) 3_665
C5 C2 C21 C22 3.7(5) 3_665
C1 C20 C22 C21 1.7(4) 3_665
C2 C1 O1 C4 0.7(3) .
C20 C1 O1 C4 -177.0(2) .
C5 C4 O1 C1 -0.9(3) .
C6 C4 O1 C1 178.2(2) .
